data_7705381
loop_
_publ_author_name
'Hammoud, Joanna'
'Abou-Khalil, Fatima'
'Roisnel, Thierry'
'Dorcet, Vincent'
'Bour, Christophe'
'Gandon, Vincent'
'Leb&#x0153;uf, David'
'Carpentier, Jean-Fran\,cois'
'Sarazin, Yann'

_publ_section_title
;
 Alkaline-earth complexes with macrocyclic-functionalised bis(phenolate)s
 and bis(fluoroalkoxide)s.
;
_journal_issue 37
_journal_name_full 'Dalton transactions (Cambridge, England : 2003)'
_journal_page_first 13017
_journal_page_last 13028
_journal_paper_doi 10.1039/d0dt02573a
_journal_volume 49
_journal_year 2020
_chemical_compound_source 'synthesis as described'
_chemical_formula_moiety 'C20 H28 Ba F12 N2 O6, 2(C H2 Cl2)'
_chemical_formula_sum 'C22 H32 Ba Cl4 F12 N2 O6'
_chemical_formula_weight 927.63
_space_group_crystal_system monoclinic
_space_group_IT_number 15
_space_group_name_Hall '-C 2yc'
_space_group_name_H-M_alt 'C 1 2/c 1'
_atom_sites_solution_hydrogens geom
_audit_update_record
;
2020-04-06 deposited with the CCDC.	2020-09-07 downloaded from the CCDC.
;
_cell_angle_alpha 90
_cell_angle_beta 119.027(3)
_cell_angle_gamma 90
_cell_formula_units_Z 4
_cell_length_a 20.8202(16)
_cell_length_b 8.6412(8)
_cell_length_c 21.2767(18)
_cell_measurement_reflns_used 9764
_cell_measurement_temperature 150(2)
_cell_measurement_theta_max 27.5089
_cell_measurement_theta_min 2.6091
_cell_measurement_wavelength 0.71073
_cell_volume 3347.1(5)
_computing_cell_refinement 'APEX3 (Bruker, 2015)'
_computing_data_collection 'SAINT (Bruker, 2014)'
_computing_data_reduction 'SAINT (Bruker, 2014)'
_computing_molecular_graphics 'SXGRAPH (Farrugia, 1999), Mercury (CSD, 2016)'
_computing_publication_material 'CRYSCALC (T. Roisnel, local program, 2018)'
_computing_structure_refinement 'SHELXL-2017_1 (Sheldrick, 2017)'
_computing_structure_solution 'SHELXT (Sheldrick, 2015)'
_diffrn_ambient_temperature 150(2)
_diffrn_detector '(CMOS) PHOTON 100'
_diffrn_measured_fraction_theta_full 0.998
_diffrn_measured_fraction_theta_max 0.996
_diffrn_measurement_device_type 'D8 VENTURE Bruker AXS'
_diffrn_measurement_method 'rotation images'
_diffrn_radiation_monochromator 'multilayer monochromator'
_diffrn_radiation_probe x-ray
_diffrn_radiation_source 'Incoatec microfocus sealed tube'
_diffrn_radiation_type MoK\a
_diffrn_radiation_wavelength 0.71073
_diffrn_reflns_av_R_equivalents 0.0325
_diffrn_reflns_av_unetI/netI 0.0321
_diffrn_reflns_limit_h_max 26
_diffrn_reflns_limit_h_min -25
_diffrn_reflns_limit_k_max 11
_diffrn_reflns_limit_k_min -9
_diffrn_reflns_limit_l_max 27
_diffrn_reflns_limit_l_min -27
_diffrn_reflns_number 13933
_diffrn_reflns_theta_full 25.242
_diffrn_reflns_theta_max 27.481
_diffrn_reflns_theta_min 3.033
_exptl_absorpt_coefficient_mu 1.612
_exptl_absorpt_correction_T_max 0.879
_exptl_absorpt_correction_T_min 0.707
_exptl_absorpt_correction_type multi-scan
_exptl_absorpt_process_details
;
  [Sheldrick, G.M. (2014). SADABS Bruker AXS Inc., Madison, Wisconsin, USA]
;
_exptl_crystal_colour colourless
_exptl_crystal_density_diffrn 1.841
_exptl_crystal_description prism
_exptl_crystal_F_000 1832
_exptl_crystal_size_max 0.430
_exptl_crystal_size_mid 0.210
_exptl_crystal_size_min 0.080
_refine_diff_density_max 0.590
_refine_diff_density_min -0.631
_refine_diff_density_rms 0.082
_refine_ls_extinction_method none
_refine_ls_goodness_of_fit_ref 1.104
_refine_ls_hydrogen_treatment constr
_refine_ls_matrix_type full
_refine_ls_number_parameters 213
_refine_ls_number_reflns 3831
_refine_ls_number_restraints 0
_refine_ls_restrained_S_all 1.104
_refine_ls_R_factor_all 0.0260
_refine_ls_R_factor_gt 0.0232
_refine_ls_shift/su_max 0.003
_refine_ls_shift/su_mean 0.001
_refine_ls_structure_factor_coef Fsqd
_refine_ls_weighting_details 'w=1/[\s^2^(Fo^2^)+(0.0159P)^2^+7.0682P] where P=(Fo^2^+2Fc^2^)/3'
_refine_ls_weighting_scheme calc
_refine_ls_wR_factor_gt 0.0567
_refine_ls_wR_factor_ref 0.0577
_reflns_Friedel_coverage 0.000
_reflns_number_gt 3600
_reflns_number_total 3831
_reflns_threshold_expression >2sigma(I)
_cod_data_source_file d0dt02573a2.cif
_cod_data_source_block JH024_2
_cod_depositor_comments 'Adding full bibliography for 7705378--7705389.cif.'
_cod_original_sg_symbol_H-M 'C 2/c'
_cod_database_code 7705381

loop_
_space_group_symop_operation_xyz
'x, y, z'
'-x, y, -z+1/2'
'x+1/2, y+1/2, z'
'-x+1/2, y+1/2, -z+1/2'
'-x, -y, -z'
'x, -y, z-1/2'
'-x+1/2, -y+1/2, -z'
'x+1/2, -y+1/2, z-1/2'

loop_
_atom_site_label
_atom_site_type_symbol
_atom_site_fract_x
_atom_site_fract_y
_atom_site_fract_z
_atom_site_U_iso_or_equiv
_atom_site_adp_type
_atom_site_occupancy
_atom_site_site_symmetry_order
_atom_site_calc_flag
_atom_site_refinement_flags_posn
_atom_site_refinement_flags_adp
_atom_site_refinement_flags_occupancy
_atom_site_disorder_assembly
_atom_site_disorder_group
Ba1 Ba 0.500000 0.44595(2) 0.250000 0.01088(6) Uani 1 2 d S T P . .
N1 N 0.36347(9) 0.4321(2) 0.26432(9) 0.0152(4) Uani 1 1 d . . . . .
O1 O 0.49009(8) 0.61348(19) 0.34464(8) 0.0183(3) Uani 1 1 d . . . . .
O2 O 0.49678(8) 0.23701(18) 0.35224(8) 0.0181(3) Uani 1 1 d . . . . .
O3 O 0.63168(8) 0.3142(2) 0.35839(8) 0.0213(3) Uani 1 1 d . . . . .
C1 C 0.35995(11) 0.5638(3) 0.30678(12) 0.0174(4) Uani 1 1 d . . . . .
H1A H 0.359393 0.523555 0.350074 0.021 Uiso 1 1 calc R U . . .
H1B H 0.313411 0.620597 0.277758 0.021 Uiso 1 1 calc R U . . .
C2 C 0.42611(11) 0.6799(3) 0.33087(11) 0.0166(4) Uani 1 1 d . . . . .
C3 C 0.40519(13) 0.8035(3) 0.27167(14) 0.0245(5) Uani 1 1 d . . . . .
C4 C 0.43521(12) 0.7591(3) 0.39989(13) 0.0255(5) Uani 1 1 d . . . . .
C5 C 0.29922(12) 0.4351(3) 0.19132(12) 0.0210(5) Uani 1 1 d . . . . .
H5A H 0.297428 0.536910 0.169168 0.025 Uiso 1 1 calc R U . . .
H5B H 0.253974 0.424736 0.195290 0.025 Uiso 1 1 calc R U . . .
C6 C 0.36777(13) 0.2844(3) 0.30116(13) 0.0215(5) Uani 1 1 d . . . . .
H6A H 0.361323 0.197791 0.268162 0.026 Uiso 1 1 calc R U . . .
H6B H 0.326906 0.279914 0.312403 0.026 Uiso 1 1 calc R U . . .
C7 C 0.43948(13) 0.2633(3) 0.36976(13) 0.0215(5) Uani 1 1 d . . . . .
H7A H 0.450560 0.356891 0.400120 0.026 Uiso 1 1 calc R U . . .
H7B H 0.435834 0.174034 0.397038 0.026 Uiso 1 1 calc R U . . .
C8 C 0.56542(13) 0.2236(3) 0.41669(12) 0.0235(5) Uani 1 1 d . . . . .
H8A H 0.562562 0.140250 0.447161 0.028 Uiso 1 1 calc R U . . .
H8B H 0.576854 0.321786 0.444006 0.028 Uiso 1 1 calc R U . . .
C9 C 0.62486(13) 0.1874(3) 0.39831(14) 0.0262(5) Uani 1 1 d . . . . .
H9A H 0.672008 0.170884 0.442899 0.031 Uiso 1 1 calc R U . . .
H9B H 0.612519 0.091463 0.369287 0.031 Uiso 1 1 calc R U . . .
C10 C 0.70005(12) 0.3088(3) 0.35782(13) 0.0248(5) Uani 1 1 d . . . . .
H10A H 0.706154 0.206477 0.340482 0.030 Uiso 1 1 calc R U . . .
H10B H 0.741209 0.324332 0.407113 0.030 Uiso 1 1 calc R U . . .
F1 F 0.45969(9) 0.6564(2) 0.45358(8) 0.0364(4) Uani 1 1 d . . . . .
F2 F 0.37193(8) 0.8165(2) 0.39386(8) 0.0389(4) Uani 1 1 d . . . . .
F3 F 0.48330(9) 0.8760(2) 0.42258(9) 0.0416(4) Uani 1 1 d . . . . .
F4 F 0.34130(9) 0.8788(2) 0.25293(10) 0.0411(4) Uani 1 1 d . . . . .
F5 F 0.45592(10) 0.91238(18) 0.28743(10) 0.0416(4) Uani 1 1 d . . . . .
F6 F 0.39629(8) 0.73457(17) 0.21062(8) 0.0293(3) Uani 1 1 d . . . . .
C51 C 0.65185(13) 0.6912(3) 0.47413(14) 0.0306(6) Uani 1 1 d . . . . .
H51A H 0.599147 0.667721 0.442714 0.037 Uiso 1 1 calc R U . . .
H51B H 0.674614 0.707689 0.443224 0.037 Uiso 1 1 calc R U . . .
Cl1 Cl 0.69512(4) 0.53365(9) 0.53297(5) 0.04755(19) Uani 1 1 d . . . . .
Cl2 Cl 0.66099(4) 0.86117(8) 0.52450(4) 0.03864(16) Uani 1 1 d . . . . .

loop_
_atom_site_aniso_label
_atom_site_aniso_U_11
_atom_site_aniso_U_22
_atom_site_aniso_U_33
_atom_site_aniso_U_23
_atom_site_aniso_U_13
_atom_site_aniso_U_12
Ba1 0.01018(8) 0.01282(9) 0.01005(8) 0.000 0.00524(6) 0.000
N1 0.0126(8) 0.0177(9) 0.0146(8) -0.0019(7) 0.0061(7) -0.0021(7)
O1 0.0112(7) 0.0213(8) 0.0215(8) -0.0075(6) 0.0072(6) 0.0015(6)
O2 0.0200(8) 0.0188(8) 0.0175(7) 0.0039(6) 0.0107(6) 0.0026(6)
O3 0.0167(7) 0.0278(9) 0.0218(8) 0.0111(7) 0.0111(7) 0.0081(6)
C1 0.0144(10) 0.0210(11) 0.0187(10) -0.0023(9) 0.0096(8) 0.0011(8)
C2 0.0128(9) 0.0197(11) 0.0172(10) -0.0059(8) 0.0072(8) 0.0003(8)
C3 0.0259(12) 0.0195(12) 0.0319(13) -0.0023(10) 0.0169(11) 0.0015(9)
C4 0.0141(10) 0.0348(14) 0.0235(12) -0.0115(10) 0.0058(9) 0.0049(9)
C5 0.0116(9) 0.0293(13) 0.0190(11) -0.0044(9) 0.0050(8) -0.0032(9)
C6 0.0211(11) 0.0200(11) 0.0266(12) 0.0011(9) 0.0141(10) -0.0053(9)
C7 0.0241(11) 0.0234(12) 0.0237(12) 0.0066(9) 0.0168(10) 0.0038(9)
C8 0.0232(11) 0.0297(13) 0.0176(11) 0.0097(9) 0.0101(9) 0.0046(10)
C9 0.0255(12) 0.0281(13) 0.0269(12) 0.0150(10) 0.0142(10) 0.0102(10)
C10 0.0150(10) 0.0367(14) 0.0226(11) 0.0100(10) 0.0091(9) 0.0083(10)
F1 0.0350(8) 0.0540(11) 0.0176(7) -0.0052(7) 0.0107(6) 0.0111(8)
F2 0.0203(7) 0.0607(11) 0.0317(8) -0.0193(8) 0.0095(6) 0.0134(7)
F3 0.0302(8) 0.0415(10) 0.0468(10) -0.0306(8) 0.0136(8) -0.0094(7)
F4 0.0423(9) 0.0356(9) 0.0513(11) 0.0173(8) 0.0273(9) 0.0234(8)
F5 0.0546(11) 0.0219(8) 0.0590(11) -0.0070(7) 0.0359(10) -0.0139(7)
F6 0.0393(8) 0.0271(8) 0.0242(7) 0.0034(6) 0.0175(7) 0.0024(6)
C51 0.0189(12) 0.0414(16) 0.0251(13) 0.0004(11) 0.0057(10) 0.0010(11)
Cl1 0.0379(4) 0.0332(4) 0.0572(5) 0.0073(3) 0.0117(4) 0.0041(3)
Cl2 0.0319(3) 0.0317(4) 0.0428(4) -0.0028(3) 0.0106(3) -0.0016(3)

loop_
_atom_type_symbol
_atom_type_description
_atom_type_scat_dispersion_real
_atom_type_scat_dispersion_imag
_atom_type_scat_source
C C 0.0033 0.0016 'International Tables Vol C Tables 4.2.6.8 and 6.1.1.4'
H H 0.0000 0.0000 'International Tables Vol C Tables 4.2.6.8 and 6.1.1.4'
Ba Ba -0.3244 2.2819 'International Tables Vol C Tables 4.2.6.8 and 6.1.1.4'
O O 0.0106 0.0060 'International Tables Vol C Tables 4.2.6.8 and 6.1.1.4'
N N 0.0061 0.0033 'International Tables Vol C Tables 4.2.6.8 and 6.1.1.4'
F F 0.0171 0.0103 'International Tables Vol C Tables 4.2.6.8 and 6.1.1.4'
Cl Cl 0.1484 0.1585 'International Tables Vol C Tables 4.2.6.8 and 6.1.1.4'

loop_
_geom_angle_atom_site_label_1
_geom_angle_atom_site_label_2
_geom_angle_atom_site_label_3
_geom_angle
_geom_angle_site_symmetry_1
_geom_angle_site_symmetry_3
_geom_angle_publ_flag
O1 Ba1 O1 111.38(8) . 2_655 ?
O1 Ba1 O3 116.84(4) . 2_655 ?
O1 Ba1 O3 90.15(5) 2_655 2_655 ?
O1 Ba1 O3 90.15(5) . . ?
O1 Ba1 O3 116.84(4) 2_655 . ?
O3 Ba1 O3 132.50(7) 2_655 . ?
O1 Ba1 O2 73.64(5) . . ?
O1 Ba1 O2 174.36(5) 2_655 . ?
O3 Ba1 O2 89.70(5) 2_655 . ?
O3 Ba1 O2 59.70(4) . . ?
O1 Ba1 O2 174.36(5) . 2_655 ?
O1 Ba1 O2 73.64(5) 2_655 2_655 ?
O3 Ba1 O2 59.70(4) 2_655 2_655 ?
O3 Ba1 O2 89.70(5) . 2_655 ?
O2 Ba1 O2 101.47(6) . 2_655 ?
O1 Ba1 N1 122.81(5) . 2_655 ?
O1 Ba1 N1 60.21(5) 2_655 2_655 ?
O3 Ba1 N1 119.46(5) 2_655 2_655 ?
O3 Ba1 N1 58.40(5) . 2_655 ?
O2 Ba1 N1 115.18(5) . 2_655 ?
O2 Ba1 N1 61.57(5) 2_655 2_655 ?
O1 Ba1 N1 60.21(5) . . ?
O1 Ba1 N1 122.81(5) 2_655 . ?
O3 Ba1 N1 58.40(5) 2_655 . ?
O3 Ba1 N1 119.46(5) . . ?
O2 Ba1 N1 61.57(5) . . ?
O2 Ba1 N1 115.18(5) 2_655 . ?
N1 Ba1 N1 175.42(7) 2_655 . ?
O1 Ba1 F6 56.92(4) . . ?
O1 Ba1 F6 69.45(4) 2_655 . ?
O3 Ba1 F6 80.38(4) 2_655 . ?
O3 Ba1 F6 143.89(5) . . ?
O2 Ba1 F6 116.06(4) . . ?
O2 Ba1 F6 124.59(4) 2_655 . ?
N1 Ba1 F6 124.58(4) 2_655 . ?
N1 Ba1 F6 59.74(4) . . ?
O1 Ba1 F6 69.45(4) . 2_655 ?
O1 Ba1 F6 56.92(4) 2_655 2_655 ?
O3 Ba1 F6 143.89(4) 2_655 2_655 ?
O3 Ba1 F6 80.38(4) . 2_655 ?
O2 Ba1 F6 124.59(4) . 2_655 ?
O2 Ba1 F6 116.06(4) 2_655 2_655 ?
N1 Ba1 F6 59.74(4) 2_655 2_655 ?
N1 Ba1 F6 124.58(4) . 2_655 ?
F6 Ba1 F6 74.60(6) . 2_655 ?
C6 N1 C1 110.45(17) . . ?
C6 N1 C5 111.34(18) . . ?
C1 N1 C5 109.91(17) . . ?
C6 N1 Ba1 105.76(12) . . ?
C1 N1 Ba1 111.18(12) . . ?
C5 N1 Ba1 108.11(12) . . ?
C2 O1 Ba1 121.15(12) . . ?
C8 O2 C7 109.61(16) . . ?
C8 O2 Ba1 113.65(12) . . ?
C7 O2 Ba1 115.44(12) . . ?
C10 O3 C9 111.43(17) . . ?
C10 O3 Ba1 125.53(12) . . ?
C9 O3 Ba1 117.06(13) . . ?
N1 C1 C2 113.24(16) . . ?
N1 C1 H1A 108.9 . . ?
C2 C1 H1A 108.9 . . ?
N1 C1 H1B 108.9 . . ?
C2 C1 H1B 108.9 . . ?
H1A C1 H1B 107.7 . . ?
O1 C2 C3 109.28(18) . . ?
O1 C2 C4 109.25(17) . . ?
C3 C2 C4 108.94(19) . . ?
O1 C2 C1 114.62(18) . . ?
C3 C2 C1 108.60(18) . . ?
C4 C2 C1 106.00(17) . . ?
F5 C3 F4 106.3(2) . . ?
F5 C3 F6 105.94(19) . . ?
F4 C3 F6 105.7(2) . . ?
F5 C3 C2 114.1(2) . . ?
F4 C3 C2 114.85(19) . . ?
F6 C3 C2 109.30(18) . . ?
F1 C4 F3 106.6(2) . . ?
F1 C4 F2 105.9(2) . . ?
F3 C4 F2 106.3(2) . . ?
F1 C4 C2 109.7(2) . . ?
F3 C4 C2 113.7(2) . . ?
F2 C4 C2 114.01(18) . . ?
N1 C5 C10 113.88(19) . 2_655 ?
N1 C5 H5A 108.8 . . ?
C10 C5 H5A 108.8 2_655 . ?
N1 C5 H5B 108.8 . . ?
C10 C5 H5B 108.8 2_655 . ?
H5A C5 H5B 107.7 . . ?
N1 C6 C7 113.24(18) . . ?
N1 C6 H6A 108.9 . . ?
C7 C6 H6A 108.9 . . ?
N1 C6 H6B 108.9 . . ?
C7 C6 H6B 108.9 . . ?
H6A C6 H6B 107.7 . . ?
O2 C7 C6 109.02(18) . . ?
O2 C7 H7A 109.9 . . ?
C6 C7 H7A 109.9 . . ?
O2 C7 H7B 109.9 . . ?
C6 C7 H7B 109.9 . . ?
H7A C7 H7B 108.3 . . ?
O2 C8 C9 109.56(19) . . ?
O2 C8 H8A 109.8 . . ?
C9 C8 H8A 109.8 . . ?
O2 C8 H8B 109.8 . . ?
C9 C8 H8B 109.8 . . ?
H8A C8 H8B 108.2 . . ?
O3 C9 C8 109.02(19) . . ?
O3 C9 H9A 109.9 . . ?
C8 C9 H9A 109.9 . . ?
O3 C9 H9B 109.9 . . ?
C8 C9 H9B 109.9 . . ?
H9A C9 H9B 108.3 . . ?
O3 C10 C5 109.00(18) . 2_655 ?
O3 C10 H10A 109.9 . . ?
C5 C10 H10A 109.9 2_655 . ?
O3 C10 H10B 109.9 . . ?
C5 C10 H10B 109.9 2_655 . ?
H10A C10 H10B 108.3 . . ?
C3 F6 Ba1 109.68(13) . . ?
Cl1 C51 Cl2 109.94(14) . . ?
Cl1 C51 H51A 109.7 . . ?
Cl2 C51 H51A 109.7 . . ?
Cl1 C51 H51B 109.7 . . ?
Cl2 C51 H51B 109.7 . . ?
H51A C51 H51B 108.2 . . ?

loop_
_geom_bond_atom_site_label_1
_geom_bond_atom_site_label_2
_geom_bond_distance
_geom_bond_site_symmetry_2
_geom_bond_publ_flag
Ba1 O1 2.5683(15) . ?
Ba1 O1 2.5684(15) 2_655 ?
Ba1 O3 2.8277(15) 2_655 ?
Ba1 O3 2.8278(15) . ?
Ba1 O2 2.8527(15) . ?
Ba1 O2 2.8528(15) 2_655 ?
Ba1 N1 3.0046(17) 2_655 ?
Ba1 N1 3.0047(17) . ?
Ba1 F6 3.1351(15) . ?
Ba1 F6 3.1351(15) 2_655 ?
N1 C6 1.477(3) . ?
N1 C1 1.477(3) . ?
N1 C5 1.479(3) . ?
O1 C2 1.346(2) . ?
O2 C8 1.426(3) . ?
O2 C7 1.430(3) . ?
O3 C10 1.430(3) . ?
O3 C9 1.435(3) . ?
C1 C2 1.575(3) . ?
C1 H1A 0.9900 . ?
C1 H1B 0.9900 . ?
C2 C3 1.544(3) . ?
C2 C4 1.546(3) . ?
C3 F5 1.330(3) . ?
C3 F4 1.355(3) . ?
C3 F6 1.357(3) . ?
C4 F1 1.337(3) . ?
C4 F3 1.337(3) . ?
C4 F2 1.354(3) . ?
C5 C10 1.516(3) 2_655 ?
C5 H5A 0.9900 . ?
C5 H5B 0.9900 . ?
C6 C7 1.509(3) . ?
C6 H6A 0.9900 . ?
C6 H6B 0.9900 . ?
C7 H7A 0.9900 . ?
C7 H7B 0.9900 . ?
C8 C9 1.501(3) . ?
C8 H8A 0.9900 . ?
C8 H8B 0.9900 . ?
C9 H9A 0.9900 . ?
C9 H9B 0.9900 . ?
C10 H10A 0.9900 . ?
C10 H10B 0.9900 . ?
C51 Cl1 1.771(3) . ?
C51 Cl2 1.773(3) . ?
C51 H51A 0.9900 . ?
C51 H51B 0.9900 . ?

loop_
_geom_torsion_atom_site_label_1
_geom_torsion_atom_site_label_2
_geom_torsion_atom_site_label_3
_geom_torsion_atom_site_label_4
_geom_torsion
_geom_torsion_site_symmetry_1
_geom_torsion_site_symmetry_2
_geom_torsion_site_symmetry_3
_geom_torsion_site_symmetry_4
_geom_torsion_publ_flag
C6 N1 C1 C2 119.28(19) . . . . ?
C5 N1 C1 C2 -117.5(2) . . . . ?
Ba1 N1 C1 C2 2.2(2) . . . . ?
Ba1 O1 C2 C3 -66.5(2) . . . . ?
Ba1 O1 C2 C4 174.40(14) . . . . ?
Ba1 O1 C2 C1 55.6(2) . . . . ?
N1 C1 C2 O1 -33.4(3) . . . . ?
N1 C1 C2 C3 89.1(2) . . . . ?
N1 C1 C2 C4 -153.97(18) . . . . ?
O1 C2 C3 F5 -57.0(2) . . . . ?
C4 C2 C3 F5 62.3(2) . . . . ?
C1 C2 C3 F5 177.31(18) . . . . ?
O1 C2 C3 F4 179.92(19) . . . . ?
C4 C2 C3 F4 -60.8(3) . . . . ?
C1 C2 C3 F4 54.2(3) . . . . ?
O1 C2 C3 F6 61.4(2) . . . . ?
C4 C2 C3 F6 -179.32(18) . . . . ?
C1 C2 C3 F6 -64.3(2) . . . . ?
O1 C2 C4 F1 -55.2(2) . . . . ?
C3 C2 C4 F1 -174.51(18) . . . . ?
C1 C2 C4 F1 68.8(2) . . . . ?
O1 C2 C4 F3 64.1(3) . . . . ?
C3 C2 C4 F3 -55.3(2) . . . . ?
C1 C2 C4 F3 -171.94(19) . . . . ?
O1 C2 C4 F2 -173.8(2) . . . . ?
C3 C2 C4 F2 66.9(3) . . . . ?
C1 C2 C4 F2 -49.8(3) . . . . ?
C6 N1 C5 C10 -60.4(2) . . . 2_655 ?
C1 N1 C5 C10 176.92(19) . . . 2_655 ?
Ba1 N1 C5 C10 55.4(2) . . . 2_655 ?
C1 N1 C6 C7 -68.4(2) . . . . ?
C5 N1 C6 C7 169.16(18) . . . . ?
Ba1 N1 C6 C7 52.0(2) . . . . ?
C8 O2 C7 C6 177.46(19) . . . . ?
Ba1 O2 C7 C6 47.6(2) . . . . ?
N1 C6 C7 O2 -70.8(2) . . . . ?
C7 O2 C8 C9 176.91(19) . . . . ?
Ba1 O2 C8 C9 -52.3(2) . . . . ?
C10 O3 C9 C8 162.6(2) . . . . ?
Ba1 O3 C9 C8 -43.0(2) . . . . ?
O2 C8 C9 O3 63.4(3) . . . . ?
C9 O3 C10 C5 174.2(2) . . . 2_655 ?
Ba1 O3 C10 C5 22.4(3) . . . 2_655 ?
F5 C3 F6 Ba1 92.73(18) . . . . ?
F4 C3 F6 Ba1 -154.74(14) . . . . ?
C2 C3 F6 Ba1 -30.6(2) . . . . ?
